data_7123265
loop_
_publ_author_name
'Kaimori, Yoshiyasu'
'Hiyoshi, Yui'
'Kawasaki, Tsuneomi'
'Matsumoto, Arimasa'
'Soai, Kenso'

_publ_section_title
;
 Formation of enantioenriched alkanol with stochastic distribution of
 enantiomers in the absolute asymmetric synthesis under heterogeneous
 solid-vapor phase conditions
;
_journal_name_full 'Chemical Communications'
_journal_paper_doi 10.1039/C9CC01875A
_journal_year 2019
_chemical_formula_moiety 'C11 H12 N2 O'
_chemical_formula_sum 'C11 H12 N2 O'
_chemical_formula_weight 188.23
_chemical_name_common 2-(3,3-dimethylbut-1-yn-1-yl)pyrimidine-5-carbaldehyde
_chemical_name_systematic 2-tert-ButylethynylpyrimidineCarbaldehyde
_space_group_crystal_system monoclinic
_space_group_IT_number 14
_space_group_name_Hall '-P 2yn'
_space_group_name_H-M_alt 'P 1 21/n 1'
_symmetry_space_group_name_Hall '-P 2yn'
_symmetry_space_group_name_H-M 'P 1 21/n 1'
_atom_sites_solution_hydrogens geom
_atom_sites_solution_primary direct
_atom_sites_solution_secondary difmap
_audit_creation_method SHELXL-2014/7
_audit_update_record
;
2016-12-26 deposited with the CCDC.    2019-04-03 downloaded from the CCDC.
;
_cell_angle_alpha 90
_cell_angle_beta 91.5574(10)
_cell_angle_gamma 90
_cell_formula_units_Z 4
_cell_length_a 5.6977(6)
_cell_length_b 5.6969(6)
_cell_length_c 32.062(3)
_cell_measurement_reflns_used 399
_cell_measurement_temperature 100(2)
_cell_measurement_theta_max 27.8761
_cell_measurement_theta_min 3.9678
_cell_volume 1040.32(18)
_computing_cell_refinement 'APEX2 v2014.11-0 (Bruker AXS)'
_computing_data_collection 'Bruker APEX2'
_computing_data_reduction 'SAINT V8.34A (Bruker AXS Inc., 2013)'
_computing_molecular_graphics 'Shelxle (J. Appl. Cryst., 44, (2011) 1281-1284.)'
_computing_publication_material 'Shelxle (J. Appl. Cryst., 44, (2011) 1281-1284.)'
_computing_structure_refinement 'SHELXL-2014/7 (Sheldrick, 2014)'
_computing_structure_solution 'SHELXS-2014 (Sheldrick, 2014)'
_diffrn_ambient_temperature 100(2)
_diffrn_detector_area_resol_mean 8.3333
_diffrn_measured_fraction_theta_full 0.998
_diffrn_measured_fraction_theta_max 0.943
_diffrn_measurement_device_type 'Bruker APEX-II CCD'
_diffrn_measurement_method '\f and \w scans'
_diffrn_radiation_type MoK\a
_diffrn_radiation_wavelength 0.71073
_diffrn_reflns_av_R_equivalents 0.0557
_diffrn_reflns_av_unetI/netI 0.0331
_diffrn_reflns_Laue_measured_fraction_full 0.998
_diffrn_reflns_Laue_measured_fraction_max 0.943
_diffrn_reflns_limit_h_max 7
_diffrn_reflns_limit_h_min -7
_diffrn_reflns_limit_k_max 7
_diffrn_reflns_limit_k_min -7
_diffrn_reflns_limit_l_max 41
_diffrn_reflns_limit_l_min -42
_diffrn_reflns_number 11376
_diffrn_reflns_point_group_measured_fraction_full 0.998
_diffrn_reflns_point_group_measured_fraction_max 0.943
_diffrn_reflns_theta_full 25.000
_diffrn_reflns_theta_max 28.778
_diffrn_reflns_theta_min 2.542
_diffrn_source 'fine-focus rotating anode'
_exptl_absorpt_coefficient_mu 0.079
_exptl_absorpt_correction_T_max 0.98
_exptl_absorpt_correction_T_min 0.65
_exptl_absorpt_correction_type numerical
_exptl_absorpt_process_details 'SADABS V2014/5 (Bruker AXS Inc.)'
_exptl_crystal_colour 'clear white'
_exptl_crystal_density_diffrn 1.202
_exptl_crystal_description plate
_exptl_crystal_F_000 400
_exptl_crystal_recrystallization_method 'Re-crystallisation from solvent: Acetone'
_exptl_crystal_size_max 0.764
_exptl_crystal_size_mid 0.530
_exptl_crystal_size_min 0.236
_refine_diff_density_max 0.518
_refine_diff_density_min -0.212
_refine_diff_density_rms 0.057
_refine_ls_extinction_coef 0.178(11)
_refine_ls_extinction_expression Fc^*^=kFc[1+0.001xFc^2^\l^3^/sin(2\q)]^-1/4^
_refine_ls_extinction_method 'SHELXL-2014/7 (Sheldrick 2014'
_refine_ls_goodness_of_fit_ref 1.064
_refine_ls_hydrogen_treatment constr
_refine_ls_matrix_type full
_refine_ls_number_parameters 186
_refine_ls_number_reflns 2554
_refine_ls_number_restraints 162
_refine_ls_restrained_S_all 1.034
_refine_ls_R_factor_all 0.0517
_refine_ls_R_factor_gt 0.0506
_refine_ls_shift/su_max 0.000
_refine_ls_shift/su_mean 0.000
_refine_ls_structure_factor_coef Fsqd
_refine_ls_weighting_details 'w=1/[\s^2^(Fo^2^)+(0.0626P)^2^+0.3982P] where P=(Fo^2^+2Fc^2^)/3'
_refine_ls_weighting_scheme calc
_refine_ls_wR_factor_gt 0.1333
_refine_ls_wR_factor_ref 0.1342
_reflns_Friedel_coverage 0.000
_reflns_number_gt 2459
_reflns_number_total 2554
_reflns_threshold_expression 'I > 2\s(I)'
_cod_data_source_file c9cc01875a2.cif
_cod_data_source_block harf_P21n
_cod_depositor_comments
;
The following automatic conversions were performed:

'_atom_sites_solution_secondary' value 'diffmap' was changed to
'difmap'.

Automatic conversion script
Id: cif_fix_values 4973 2017-02-22 13:04:09Z antanas 
;
_cod_original_cell_volume 1040.33(19)
_cod_database_code 7123265
_shelx_shelxl_version_number 2014/7
_shelx_space_group_comment
;
The symmetry employed for this shelxl refinement is uniquely defined
by the following loop, which should always be used as a source of
symmetry information in preference to the above space-group names.
They are only intended as comments.
;
_shelx_estimated_absorpt_t_min 0.942
_shelx_estimated_absorpt_t_max 0.982

loop_
_space_group_symop_operation_xyz
'x, y, z'
'-x+1/2, y+1/2, -z+1/2'
'-x, -y, -z'
'x-1/2, -y-1/2, z-1/2'

loop_
_atom_site_label
_atom_site_type_symbol
_atom_site_fract_x
_atom_site_fract_y
_atom_site_fract_z
_atom_site_U_iso_or_equiv
_atom_site_adp_type
_atom_site_occupancy
_atom_site_site_symmetry_order
_atom_site_calc_flag
_atom_site_refinement_flags_posn
_atom_site_refinement_flags_adp
_atom_site_refinement_flags_occupancy
_atom_site_disorder_assembly
_atom_site_disorder_group
C6 C 0.2785(2) 0.7014(2) 0.37539(3) 0.0289(3) Uani 1 1 d . U . . .
C7 C 0.3900(2) 0.5850(2) 0.35192(3) 0.0247(3) Uani 1 1 d . U . . .
C8 C 0.52229(18) 0.44617(19) 0.32146(3) 0.0207(3) Uani 1 1 d . U . . .
C9 C 0.69455(19) 0.2812(2) 0.34479(3) 0.0238(3) Uani 1 1 d . U . . .
H9A H 0.7818 0.1892 0.3246 0.036 Uiso 1 1 calc R U . . .
H9B H 0.6069 0.1751 0.3627 0.036 Uiso 1 1 calc R U . . .
H9C H 0.8047 0.3744 0.3620 0.036 Uiso 1 1 calc R U . . .
C10 C 0.3471(2) 0.3005(2) 0.29486(4) 0.0317(3) Uani 1 1 d . U . . .
H10A H 0.4320 0.2124 0.2738 0.048 Uiso 1 1 calc R U . . .
H10B H 0.2332 0.4055 0.2810 0.048 Uiso 1 1 calc R U . . .
H10C H 0.2644 0.1907 0.3128 0.048 Uiso 1 1 calc R U . . .
C11 C 0.6587(2) 0.6155(2) 0.29368(4) 0.0324(3) Uani 1 1 d . U . . .
H11A H 0.7422 0.5256 0.2727 0.049 Uiso 1 1 calc R U . . .
H11B H 0.7720 0.7045 0.3109 0.049 Uiso 1 1 calc R U . . .
H11C H 0.5487 0.7242 0.2798 0.049 Uiso 1 1 calc R U . . .
C1A_1 C -0.261(3) 1.276(3) 0.4769(6) 0.0204(9) Uani 0.504(3) 1 d . U P A 1
H1A_1 H -0.2326 1.4396 0.4746 0.024 Uiso 0.504(3) 1 calc R U P A 1
C2A_1 C -0.129(6) 1.112(7) 0.4504(13) 0.0172(9) Uani 0.504(3) 1 d . U P A 1
C3A_1 C 0.0677(6) 1.1943(6) 0.43000(10) 0.0219(6) Uani 0.504(3) 1 d . U P A 1
H3A_1 H 0.1114 1.3543 0.4333 0.026 Uiso 0.504(3) 1 calc R U P A 1
N2A_1 N -0.0608(5) 0.7338(5) 0.42099(10) 0.0241(6) Uani 0.504(3) 1 d . U P A 1
N1A_1 N 0.1976(5) 1.0557(5) 0.40590(9) 0.0229(5) Uani 0.504(3) 1 d . U P A 1
O1A_1 O -0.4079(3) 1.2055(3) 0.50202(5) 0.0292(5) Uani 0.504(3) 1 d . U P A 1
C4A_1 C -0.1841(6) 0.8768(6) 0.44510(11) 0.0229(6) Uani 0.504(3) 1 d . U P A 1
H4A_1 H -0.3149 0.8146 0.4592 0.027 Uiso 0.504(3) 1 calc R U P A 1
C5A_1 C 0.125(2) 0.830(2) 0.4025(6) 0.0175(10) Uani 0.504(3) 1 d . U P A 1
C1B_1 C -0.281(3) 1.259(3) 0.4770(6) 0.0204(9) Uani 0.496(3) 1 d . U P A 2
H1B_1 H -0.4452 1.2319 0.4745 0.024 Uiso 0.496(3) 1 calc R U P A 2
C2B_1 C -0.118(6) 1.120(7) 0.4509(13) 0.0172(9) Uani 0.496(3) 1 d . U P A 2
C3B_1 C 0.1159(6) 1.1758(6) 0.44506(11) 0.0220(6) Uani 0.496(3) 1 d . U P A 2
H3B_1 H 0.1797 1.3104 0.4587 0.026 Uiso 0.496(3) 1 calc R U P A 2
N2B_1 N -0.0707(5) 0.7880(5) 0.40577(9) 0.0226(6) Uani 0.496(3) 1 d . U P A 2
N1B_1 N 0.2549(5) 1.0478(5) 0.42105(10) 0.0241(6) Uani 0.496(3) 1 d . U P A 2
O1B_1 O -0.2048(3) 1.4081(3) 0.50194(5) 0.0286(5) Uani 0.496(3) 1 d . U P A 2
C4B_1 C -0.2053(6) 0.9209(6) 0.42997(11) 0.0225(6) Uani 0.496(3) 1 d . U P A 2
H4B_1 H -0.3652 0.8789 0.4331 0.027 Uiso 0.496(3) 1 calc R U P A 2
C5B_1 C 0.153(3) 0.862(2) 0.4021(6) 0.0175(10) Uani 0.496(3) 1 d . U P A 2

loop_
_atom_site_aniso_label
_atom_site_aniso_U_11
_atom_site_aniso_U_22
_atom_site_aniso_U_33
_atom_site_aniso_U_23
_atom_site_aniso_U_13
_atom_site_aniso_U_12
C6 0.0334(6) 0.0319(6) 0.0216(5) -0.0018(4) 0.0039(4) 0.0122(5)
C7 0.0283(5) 0.0257(5) 0.0203(5) -0.0005(4) 0.0033(4) 0.0069(4)
C8 0.0230(5) 0.0215(5) 0.0177(5) -0.0020(4) 0.0043(4) 0.0047(4)
C9 0.0233(5) 0.0226(5) 0.0256(5) 0.0000(4) 0.0016(4) 0.0033(4)
C10 0.0259(6) 0.0418(7) 0.0274(6) -0.0111(5) -0.0005(4) 0.0033(5)
C11 0.0452(7) 0.0254(6) 0.0272(6) 0.0029(5) 0.0136(5) 0.0034(5)
C1A_1 0.021(2) 0.0199(18) 0.0209(5) -0.0022(11) 0.0043(12) 0.0011(14)
C2A_1 0.019(2) 0.0185(18) 0.0143(7) -0.0006(10) 0.0013(14) 0.0030(14)
C3A_1 0.0257(14) 0.0156(11) 0.0246(16) -0.0017(12) 0.0050(11) -0.0001(10)
N2A_1 0.0226(10) 0.0207(13) 0.0295(15) -0.0059(10) 0.0076(11) -0.0024(9)
N1A_1 0.0236(13) 0.0206(10) 0.0250(14) -0.0013(11) 0.0094(9) 0.0012(9)
O1A_1 0.0318(9) 0.0307(9) 0.0258(9) -0.0040(7) 0.0115(6) 0.0036(7)
C4A_1 0.0215(12) 0.0221(14) 0.0255(16) -0.0030(12) 0.0066(12) -0.0001(9)
C5A_1 0.020(3) 0.016(3) 0.0168(6) 0.0001(19) 0.0031(16) 0.0011(15)
C1B_1 0.021(2) 0.0199(18) 0.0209(5) -0.0022(11) 0.0043(12) 0.0011(14)
C2B_1 0.019(2) 0.0185(18) 0.0143(7) -0.0006(10) 0.0013(14) 0.0030(14)
C3B_1 0.0227(14) 0.0202(12) 0.0231(16) -0.0043(12) 0.0032(11) 0.0000(10)
N2B_1 0.0219(10) 0.0218(13) 0.0241(14) -0.0065(10) 0.0041(10) 0.0009(9)
N1B_1 0.0226(13) 0.0211(10) 0.0291(15) -0.0050(12) 0.0072(10) -0.0015(9)
O1B_1 0.0318(9) 0.0287(9) 0.0256(9) -0.0101(7) 0.0046(6) 0.0039(7)
C4B_1 0.0170(11) 0.0249(15) 0.0255(16) -0.0042(12) 0.0024(12) -0.0005(10)
C5B_1 0.020(3) 0.016(3) 0.0168(6) 0.0001(19) 0.0031(16) 0.0011(15)

loop_
_atom_type_symbol
_atom_type_description
_atom_type_scat_dispersion_real
_atom_type_scat_dispersion_imag
_atom_type_scat_source
C C 0.0033 0.0016 'International Tables Vol C Tables 4.2.6.8 and 6.1.1.4'
H H 0.0000 0.0000 'International Tables Vol C Tables 4.2.6.8 and 6.1.1.4'
N N 0.0061 0.0033 'International Tables Vol C Tables 4.2.6.8 and 6.1.1.4'
O O 0.0106 0.0060 'International Tables Vol C Tables 4.2.6.8 and 6.1.1.4'

loop_
_geom_angle_atom_site_label_1
_geom_angle_atom_site_label_2
_geom_angle_atom_site_label_3
_geom_angle
C7 C6 C5A_1 174.7(5)
C7 C6 C5B_1 174.6(5)
C6 C7 C8 177.58(11)
C7 C8 C11 108.77(9)
C7 C8 C9 109.59(8)
C11 C8 C9 109.82(9)
C7 C8 C10 108.65(9)
C11 C8 C10 110.36(9)
C9 C8 C10 109.63(9)
O1A_1 C1A_1 C2A_1 122(2)
C4A_1 C2A_1 C3A_1 117(3)
C4A_1 C2A_1 C1A_1 124(3)
C3A_1 C2A_1 C1A_1 119(3)
N1A_1 C3A_1 C2A_1 122.5(16)
C4A_1 N2A_1 C5A_1 116.1(7)
C3A_1 N1A_1 C5A_1 115.6(7)
N2A_1 C4A_1 C2A_1 122.7(16)
N2A_1 C5A_1 N1A_1 126.5(12)
N2A_1 C5A_1 C6 123.8(9)
N1A_1 C5A_1 C6 109.7(8)
O1B_1 C1B_1 C2B_1 120.9(19)
C3B_1 C2B_1 C4B_1 117(3)
C3B_1 C2B_1 C1B_1 125(3)
C4B_1 C2B_1 C1B_1 119(2)
N1B_1 C3B_1 C2B_1 122.6(16)
C4B_1 N2B_1 C5B_1 115.5(7)
C3B_1 N1B_1 C5B_1 115.7(7)
N2B_1 C4B_1 C2B_1 122.2(16)
N1B_1 C5B_1 N2B_1 127.2(12)
N1B_1 C5B_1 C6 123.1(9)
N2B_1 C5B_1 C6 109.6(8)

loop_
_geom_bond_atom_site_label_1
_geom_bond_atom_site_label_2
_geom_bond_distance
C6 C7 1.1981(16)
C6 C5A_1 1.449(15)
C6 C5B_1 1.455(15)
C7 C8 1.4791(14)
C8 C11 1.5378(15)
C8 C9 1.5381(14)
C8 C10 1.5384(15)
C1A_1 O1A_1 1.245(17)
C1A_1 C2A_1 1.48(4)
C2A_1 C4A_1 1.39(4)
C2A_1 C3A_1 1.39(4)
C3A_1 N1A_1 1.341(4)
N2A_1 C4A_1 1.336(4)
N2A_1 C5A_1 1.341(12)
N1A_1 C5A_1 1.357(11)
C1B_1 O1B_1 1.237(18)
C1B_1 C2B_1 1.49(4)
C2B_1 C3B_1 1.39(4)
C2B_1 C4B_1 1.40(4)
C3B_1 N1B_1 1.336(4)
N2B_1 C4B_1 1.340(4)
N2B_1 C5B_1 1.349(12)
N1B_1 C5B_1 1.345(12)
